data_2201694
loop_
_publ_author_name
'Yin, Qiang'
'Zhang, Wen-Qin'

_publ_section_title 1-(3,5-Dimethoxyphenyl)-2-{2-[(3,5-dimethoxyphenyl)hydroxymethyl]-4-methoxyphenyl}ethanol
_journal_issue 12
_journal_name_full 'Acta Crystallographica Section E'
_journal_page_first o1367
_journal_page_last o1369
_journal_paper_doi 10.1107/S1600536802020251
_journal_volume 58
_journal_year 2002
_chemical_formula_iupac 'C26 H30 O7'
_chemical_formula_moiety 'C26 H30 O7'
_chemical_formula_sum 'C26 H30 O7'
_chemical_formula_weight 454.50
_chemical_melting_point 410.0(5)
_chemical_name_systematic
;
1-(3,5-dimethoxyphenyl)-2-[2-(3,5-dimethoxyphenyl)hydroxymethyl-4-
methoxyphenyl]ethanol
;
_space_group_IT_number 14
_symmetry_cell_setting monoclinic
_symmetry_space_group_name_Hall '-P 2ybc'
_symmetry_space_group_name_H-M 'P 1 21/c 1'
_cell_angle_alpha 90.00
_cell_angle_beta 104.313(12)
_cell_angle_gamma 90.00
_cell_formula_units_Z 4
_cell_length_a 12.382(9)
_cell_length_b 23.700(15)
_cell_length_c 8.664(6)
_cell_measurement_reflns_used 996
_cell_measurement_temperature 293(2)
_cell_measurement_theta_max 22.16
_cell_measurement_theta_min 2.57
_cell_volume 2464(3)
_computing_cell_refinement SMART
_computing_data_collection 'SMART (Bruker, 1997)'
_computing_data_reduction 'SAINT (Bruker, 1997) and SHELXTL (Bruker, 1997)'
_computing_molecular_graphics SHELXTL
_computing_publication_material SHELXTL
_computing_structure_refinement 'SHELXL97 (Sheldrick, 1997)'
_computing_structure_solution 'SHELXS97 (Sheldrick, 1997)'
_diffrn_ambient_temperature 293(2)
_diffrn_measured_fraction_theta_full 1.000
_diffrn_measured_fraction_theta_max 1.000
_diffrn_measurement_device_type 'Bruker CCD area-detector'
_diffrn_measurement_method '\f and \w'
_diffrn_radiation_monochromator graphite
_diffrn_radiation_source 'fine-focus sealed tube'
_diffrn_radiation_type MoK\a
_diffrn_radiation_wavelength 0.71073
_diffrn_reflns_av_R_equivalents 0.0380
_diffrn_reflns_av_sigmaI/netI 0.0515
_diffrn_reflns_limit_h_max 14
_diffrn_reflns_limit_h_min -12
_diffrn_reflns_limit_k_max 28
_diffrn_reflns_limit_k_min -27
_diffrn_reflns_limit_l_max 10
_diffrn_reflns_limit_l_min -9
_diffrn_reflns_number 10041
_diffrn_reflns_theta_full 25.03
_diffrn_reflns_theta_max 25.03
_diffrn_reflns_theta_min 1.70
_diffrn_standards_decay_% 0
_diffrn_standards_interval_count 0
_diffrn_standards_interval_time 0
_diffrn_standards_number 0
_exptl_absorpt_coefficient_mu 0.089
_exptl_absorpt_correction_T_max 0.9739
_exptl_absorpt_correction_T_min 0.9654
_exptl_absorpt_correction_type multi-scan
_exptl_absorpt_process_details '(SADABS; Bruker, 1997)'
_exptl_crystal_colour colorless
_exptl_crystal_density_diffrn 1.225
_exptl_crystal_density_method 'not measured'
_exptl_crystal_description prism
_exptl_crystal_F_000 968
_exptl_crystal_size_max 0.40
_exptl_crystal_size_mid 0.30
_exptl_crystal_size_min 0.30
_refine_diff_density_max 0.179
_refine_diff_density_min -0.208
_refine_ls_extinction_coef 0.026(3)
_refine_ls_extinction_method SHELXL97
_refine_ls_goodness_of_fit_ref 1.048
_refine_ls_hydrogen_treatment constr
_refine_ls_matrix_type full
_refine_ls_number_parameters 305
_refine_ls_number_reflns 4346
_refine_ls_number_restraints 0
_refine_ls_restrained_S_all 1.048
_refine_ls_R_factor_all 0.1040
_refine_ls_R_factor_gt 0.05031
_refine_ls_shift/su_max 0.003
_refine_ls_shift/su_mean 0.000
_refine_ls_structure_factor_coef Fsqd
_refine_ls_weighting_details 'calc w = 1/[\s^2^(Fo^2^)+(0.07P)^2^] where P = (Fo^2^+2Fc^2^)/3'
_refine_ls_weighting_scheme calc
_refine_ls_wR_factor_ref 0.1375
_reflns_number_gt 2601
_reflns_number_total 4346
_reflns_threshold_expression I>2\s(I)
_cod_data_source_file ww6051.cif
_cod_data_source_block I
_cod_depositor_comments
;
The following automatic conversions were performed:
'_symmetry_cell_setting' value 'Monoclinic' changed to 'monoclinic'
according to '/home/saulius/struct/CIF-dictionaries/cif_core.dic'
dictionary named 'cif_core.dic' version 2.4.1 from 2010-06-29.

Automatic conversion script
Id: cif_fix_enum 1527 2010-12-29 10:47:43Z saulius 

The following automatic conversions were performed:

'_chemical_melting_point' value '409.5-410.5' was changed to
'410.0(5)' - the average value was taken and precision was estimated.

Automatic conversion script
Id: cif_fix_values 1646 2011-03-28 12:23:43Z adriana 

The following automatic conversions were performed:

'_chemical_melting_point' value '409.5-410.5' was changed to
'410.0(5)' - the average value was taken and precision was
estimated.

'_symmetry_cell_setting' value 'Monoclinic' changed to
'monoclinic' according to
/home/saulius/struct/CIF-dictionaries/cif_core.dic dictionary named
'cif_core.dic' version 2.4.1 from 2010-06-29.

Automatic conversion script
Id: cif_fix_values 1715 2011-07-08 13:25:40Z adriana 
;
_cod_original_sg_symbol_H-M 'P 21/c'
_cod_database_code 2201694
_cod_database_fobs_code 2201694

loop_
_symmetry_equiv_pos_as_xyz
'x, y, z'
'-x, y+1/2, -z+1/2'
'-x, -y, -z'
'x, -y-1/2, z-1/2'

loop_
_atom_site_label
_atom_site_fract_x
_atom_site_fract_y
_atom_site_fract_z
_atom_site_U_iso_or_equiv
_atom_site_adp_type
_atom_site_calc_flag
_atom_site_refinement_flags
_atom_site_occupancy
_atom_site_disorder_assembly
_atom_site_disorder_group
_atom_site_type_symbol
O1 0.13631(15) 0.22374(7) 0.1250(2) 0.0492(5) Uani d . 1 . . O
H1 0.1092 0.2261 0.2021 0.074 Uiso calc R 1 . . H
O2 0.05239(14) 0.21564(7) 0.37502(19) 0.0488(5) Uani d . 1 . . O
H2 0.0713 0.2340 0.4576 0.073 Uiso calc R 1 . . H
O3 -0.38208(16) 0.21372(9) -0.1049(2) 0.0688(6) Uani d . 1 . . O
O4 0.48118(17) 0.07787(10) 0.0136(2) 0.0789(7) Uani d . 1 . . O
O5 0.46271(16) 0.12714(10) 0.5388(2) 0.0751(6) Uani d . 1 . . O
O6 0.12277(15) 0.04906(8) 0.7254(2) 0.0665(6) Uani d . 1 . . O
O7 -0.27788(16) 0.04966(10) 0.5200(3) 0.0842(7) Uani d . 1 . . O
C1 0.2600(2) 0.14343(10) 0.1517(3) 0.0423(6) Uani d . 1 . . C
C2 0.3207(2) 0.11973(11) 0.0554(3) 0.0501(7) Uani d . 1 . . C
H2A 0.2900 0.1169 -0.0537 0.060 Uiso calc R 1 . . H
C3 0.4279(2) 0.09991(11) 0.1211(3) 0.0521(7) Uani d . 1 . . C
C4 0.4740(2) 0.10325(11) 0.2824(3) 0.0539(7) Uani d . 1 . . C
H4 0.5459 0.0902 0.3261 0.065 Uiso calc R 1 . . H
C5 0.4111(2) 0.12641(12) 0.3785(3) 0.0523(7) Uani d . 1 . . C
C6 0.3056(2) 0.14732(11) 0.3158(3) 0.0487(7) Uani d . 1 . . C
H6 0.2654 0.1638 0.3815 0.058 Uiso calc R 1 . . H
C7 0.5934(2) 0.05944(16) 0.0700(4) 0.0910(11) Uani d . 1 . . C
H7A 0.6388 0.0904 0.1197 0.137 Uiso calc R 1 . . H
H7B 0.6204 0.0458 -0.0179 0.137 Uiso calc R 1 . . H
H7C 0.5967 0.0297 0.1461 0.137 Uiso calc R 1 . . H
C8 0.4006(3) 0.14650(19) 0.6460(4) 0.0972(13) Uani d . 1 . . C
H8A 0.3792 0.1851 0.6223 0.146 Uiso calc R 1 . . H
H8B 0.4455 0.1438 0.7532 0.146 Uiso calc R 1 . . H
H8C 0.3350 0.1237 0.6348 0.146 Uiso calc R 1 . . H
C9 0.1437(2) 0.16530(10) 0.0837(3) 0.0436(6) Uani d . 1 . . C
H9 0.1288 0.1630 -0.0326 0.052 Uiso calc R 1 . . H
C10 0.0560(2) 0.12933(10) 0.1353(3) 0.0433(6) Uani d . 1 . . C
H10A 0.0568 0.0917 0.0916 0.052 Uiso calc R 1 . . H
H10B 0.0763 0.1261 0.2505 0.052 Uiso calc R 1 . . H
C11 -0.06072(19) 0.15270(10) 0.0832(3) 0.0383(6) Uani d . 1 . . C
C12 -0.1212(2) 0.14265(11) -0.0733(3) 0.0487(7) Uani d . 1 . . C
H12 -0.0883 0.1216 -0.1400 0.058 Uiso calc R 1 . . H
C13 -0.2270(2) 0.16257(11) -0.1319(3) 0.0499(7) Uani d . 1 . . C
H13 -0.2653 0.1545 -0.2362 0.060 Uiso calc R 1 . . H
C14 -0.2770(2) 0.19470(11) -0.0359(3) 0.0451(6) Uani d . 1 . . C
C15 -0.2191(2) 0.20578(10) 0.1194(3) 0.0436(6) Uani d . 1 . . C
H15 -0.2523 0.2277 0.1840 0.052 Uiso calc R 1 . . H
C16 -0.1122(2) 0.18461(9) 0.1805(3) 0.0368(6) Uani d . 1 . . C
C17 -0.4397(3) 0.24400(17) -0.0078(4) 0.0962(13) Uani d . 1 . . C
H17A -0.4454 0.2209 0.0810 0.144 Uiso calc R 1 . . H
H17B -0.5130 0.2536 -0.0695 0.144 Uiso calc R 1 . . H
H17C -0.3995 0.2779 0.0306 0.144 Uiso calc R 1 . . H
C18 -0.0585(2) 0.19563(10) 0.3566(3) 0.0385(6) Uani d . 1 . . C
H18 -0.1014 0.2254 0.3931 0.046 Uiso calc R 1 . . H
C19 -0.06277(19) 0.14303(10) 0.4562(3) 0.0357(6) Uani d . 1 . . C
C20 0.0313(2) 0.11843(11) 0.5499(3) 0.0435(6) Uani d . 1 . . C
H20 0.1007 0.1347 0.5569 0.052 Uiso calc R 1 . . H
C21 0.0236(2) 0.06924(10) 0.6345(3) 0.0423(6) Uani d . 1 . . C
C22 -0.0781(2) 0.04401(10) 0.6261(3) 0.0443(6) Uani d . 1 . . C
H22 -0.0830 0.0105 0.6797 0.053 Uiso calc R 1 . . H
C23 -0.1721(2) 0.06995(11) 0.5358(3) 0.0479(7) Uani d . 1 . . C
C24 -0.1657(2) 0.11900(11) 0.4515(3) 0.0453(6) Uani d . 1 . . C
H24 -0.2305 0.1358 0.3917 0.054 Uiso calc R 1 . . H
C25 0.1209(3) -0.00009(13) 0.8181(4) 0.0746(10) Uani d . 1 . . C
H25A 0.0742 0.0063 0.8898 0.112 Uiso calc R 1 . . H
H25B 0.1952 -0.0087 0.8781 0.112 Uiso calc R 1 . . H
H25C 0.0920 -0.0312 0.7491 0.112 Uiso calc R 1 . . H
C26 -0.2938(3) 0.00098(19) 0.6032(6) 0.141(2) Uani d . 1 . . C
H26A -0.2536 -0.0299 0.5719 0.212 Uiso calc R 1 . . H
H26B -0.3718 -0.0080 0.5792 0.212 Uiso calc R 1 . . H
H26C -0.2669 0.0074 0.7156 0.212 Uiso calc R 1 . . H

loop_
_atom_site_aniso_label
_atom_site_aniso_U_11
_atom_site_aniso_U_22
_atom_site_aniso_U_33
_atom_site_aniso_U_12
_atom_site_aniso_U_13
_atom_site_aniso_U_23
O1 0.0565(12) 0.0483(11) 0.0444(11) 0.0075(9) 0.0155(9) 0.0123(8)
O2 0.0560(12) 0.0530(12) 0.0371(10) -0.0149(9) 0.0109(8) -0.0123(8)
O3 0.0521(13) 0.0898(15) 0.0564(12) 0.0195(11) -0.0021(10) -0.0080(11)
O4 0.0526(13) 0.1078(18) 0.0768(15) 0.0248(12) 0.0174(11) -0.0080(13)
O5 0.0563(13) 0.1132(18) 0.0467(13) -0.0063(12) -0.0046(10) 0.0129(12)
O6 0.0486(12) 0.0740(13) 0.0675(13) 0.0111(10) -0.0035(10) 0.0223(11)
O7 0.0473(13) 0.0873(16) 0.1117(18) -0.0151(11) 0.0077(12) 0.0395(14)
C1 0.0424(15) 0.0470(15) 0.0364(15) 0.0025(12) 0.0075(12) 0.0062(12)
C2 0.0454(17) 0.0647(18) 0.0385(15) 0.0074(13) 0.0071(12) 0.0026(13)
C3 0.0435(17) 0.0582(18) 0.0554(18) 0.0032(13) 0.0134(14) 0.0020(14)
C4 0.0357(16) 0.0594(18) 0.063(2) -0.0001(13) 0.0054(14) 0.0121(15)
C5 0.0465(17) 0.0618(18) 0.0420(16) -0.0082(14) -0.0012(13) 0.0121(14)
C6 0.0499(17) 0.0563(17) 0.0401(15) 0.0040(13) 0.0115(12) 0.0045(13)
C7 0.048(2) 0.112(3) 0.113(3) 0.0186(19) 0.0198(19) -0.015(2)
C8 0.082(3) 0.164(4) 0.0388(19) -0.018(3) 0.0018(17) 0.002(2)
C9 0.0458(15) 0.0515(17) 0.0330(14) 0.0086(12) 0.0087(11) 0.0017(12)
C10 0.0473(16) 0.0425(15) 0.0390(14) 0.0046(12) 0.0088(12) -0.0056(12)
C11 0.0418(15) 0.0383(14) 0.0344(14) 0.0009(11) 0.0085(11) -0.0027(11)
C12 0.0531(18) 0.0550(17) 0.0382(15) 0.0012(13) 0.0117(13) -0.0125(12)
C13 0.0498(17) 0.0625(18) 0.0327(14) -0.0009(14) 0.0013(12) -0.0105(13)
C14 0.0421(16) 0.0511(16) 0.0390(15) 0.0038(13) 0.0045(12) 0.0009(12)
C15 0.0498(16) 0.0415(15) 0.0400(15) 0.0042(12) 0.0122(12) -0.0036(12)
C16 0.0448(15) 0.0334(13) 0.0307(13) -0.0007(11) 0.0068(11) -0.0011(11)
C17 0.071(2) 0.120(3) 0.089(3) 0.044(2) 0.003(2) -0.019(2)
C18 0.0431(15) 0.0388(14) 0.0328(13) 0.0007(12) 0.0082(11) -0.0053(11)
C19 0.0404(15) 0.0379(14) 0.0282(12) 0.0032(11) 0.0072(10) -0.0061(10)
C20 0.0404(15) 0.0489(16) 0.0409(15) -0.0031(12) 0.0092(12) -0.0021(13)
C21 0.0434(16) 0.0453(16) 0.0362(14) 0.0059(12) 0.0058(11) -0.0015(12)
C22 0.0548(17) 0.0397(15) 0.0389(14) 0.0023(13) 0.0123(12) 0.0010(12)
C23 0.0420(16) 0.0516(17) 0.0494(16) -0.0037(13) 0.0099(13) 0.0021(13)
C24 0.0404(16) 0.0497(16) 0.0438(15) 0.0031(12) 0.0065(12) 0.0046(13)
C25 0.079(2) 0.073(2) 0.067(2) 0.0289(18) 0.0093(17) 0.0249(18)
C26 0.077(3) 0.133(4) 0.201(5) -0.039(3) 0.011(3) 0.097(4)

loop_
_atom_type_symbol
_atom_type_description
_atom_type_scat_dispersion_real
_atom_type_scat_dispersion_imag
_atom_type_scat_source
C C 0.0033 0.0016 'International Tables Vol C Tables 4.2.6.8 and 6.1.1.4'
H H 0.0000 0.0000 'International Tables Vol C Tables 4.2.6.8 and 6.1.1.4'
O O 0.0106 0.0060 'International Tables Vol C Tables 4.2.6.8 and 6.1.1.4'

loop_
_geom_angle_atom_site_label_1
_geom_angle_atom_site_label_2
_geom_angle_atom_site_label_3
_geom_angle
C9 O1 H1 109.5
C18 O2 H2 109.5
C14 O3 C17 118.0(2)
C3 O4 C7 118.5(2)
C5 O5 C8 118.1(2)
C21 O6 C25 118.3(2)
C23 O7 C26 119.4(2)
C2 C1 C6 120.0(2)
C2 C1 C9 121.1(2)
C6 C1 C9 118.8(2)
C1 C2 C3 120.0(2)
C1 C2 H2A 120.0
C3 C2 H2A 120.0
O4 C3 C4 124.3(3)
O4 C3 C2 115.0(2)
C4 C3 C2 120.7(3)
C3 C4 C5 118.6(3)
C3 C4 H4 120.7
C5 C4 H4 120.7
C6 C5 O5 123.5(3)
C6 C5 C4 121.6(2)
O5 C5 C4 114.9(2)
C5 C6 C1 118.9(2)
C5 C6 H6 120.5
C1 C6 H6 120.5
O4 C7 H7A 109.5
O4 C7 H7B 109.5
H7A C7 H7B 109.5
O4 C7 H7C 109.5
H7A C7 H7C 109.5
H7B C7 H7C 109.5
O5 C8 H8A 109.5
O5 C8 H8B 109.5
H8A C8 H8B 109.5
O5 C8 H8C 109.5
H8A C8 H8C 109.5
H8B C8 H8C 109.5
O1 C9 C1 110.3(2)
O1 C9 C10 111.71(19)
C1 C9 C10 111.9(2)
O1 C9 H9 107.6
C1 C9 H9 107.6
C10 C9 H9 107.6
C11 C10 C9 113.8(2)
C11 C10 H10A 108.8
C9 C10 H10A 108.8
C11 C10 H10B 108.8
C9 C10 H10B 108.8
H10A C10 H10B 107.7
C16 C11 C12 117.5(2)
C16 C11 C10 124.3(2)
C12 C11 C10 118.1(2)
C13 C12 C11 122.4(2)
C13 C12 H12 118.8
C11 C12 H12 118.8
C12 C13 C14 119.8(2)
C12 C13 H13 120.1
C14 C13 H13 120.1
O3 C14 C13 115.9(2)
O3 C14 C15 124.8(2)
C13 C14 C15 119.3(2)
C14 C15 C16 121.1(2)
C14 C15 H15 119.5
C16 C15 H15 119.5
C15 C16 C11 119.9(2)
C15 C16 C18 117.1(2)
C11 C16 C18 123.0(2)
O3 C17 H17A 109.5
O3 C17 H17B 109.5
H17A C17 H17B 109.5
O3 C17 H17C 109.5
H17A C17 H17C 109.5
H17B C17 H17C 109.5
O2 C18 C19 112.09(19)
O2 C18 C16 109.72(19)
C19 C18 C16 110.99(18)
O2 C18 H18 108.0
C19 C18 H18 108.0
C16 C18 H18 108.0
C20 C19 C24 118.8(2)
C20 C19 C18 122.6(2)
C24 C19 C18 118.6(2)
C19 C20 C21 120.5(2)
C19 C20 H20 119.8
C21 C20 H20 119.8
O6 C21 C22 123.8(2)
O6 C21 C20 115.2(2)
C22 C21 C20 121.0(2)
C23 C22 C21 118.0(2)
C23 C22 H22 121.0
C21 C22 H22 121.0
O7 C23 C22 123.6(2)
O7 C23 C24 114.8(2)
C22 C23 C24 121.6(2)
C23 C24 C19 120.0(2)
C23 C24 H24 120.0
C19 C24 H24 120.0
O6 C25 H25A 109.5
O6 C25 H25B 109.5
H25A C25 H25B 109.5
O6 C25 H25C 109.5
H25A C25 H25C 109.5
H25B C25 H25C 109.5
O7 C26 H26A 109.5
O7 C26 H26B 109.5
H26A C26 H26B 109.5
O7 C26 H26C 109.5
H26A C26 H26C 109.5
H26B C26 H26C 109.5

loop_
_geom_bond_atom_site_label_1
_geom_bond_atom_site_label_2
_geom_bond_site_symmetry_2
_geom_bond_distance
_geom_bond_publ_flag
O1 C9 . 1.439(3) ?
O1 H1 . 0.8200 ?
O2 C18 . 1.424(3) ?
O2 H2 . 0.8200 ?
O3 C14 . 1.367(3) ?
O3 C17 . 1.424(4) ?
O4 C3 . 1.370(3) ?
O4 C7 . 1.423(3) ?
O5 C5 . 1.378(3) ?
O5 C8 . 1.420(4) ?
O6 C21 . 1.371(3) ?
O6 C25 . 1.418(3) ?
O7 C23 . 1.370(3) ?
O7 C26 . 1.400(4) ?
C1 C2 . 1.373(3) ?
C1 C6 . 1.397(3) ?
C1 C9 . 1.507(3) y
C2 C3 . 1.391(4) ?
C2 H2A . 0.9300 ?
C3 C4 . 1.375(4) ?
C4 C5 . 1.387(4) ?
C4 H4 . 0.9300 ?
C5 C6 . 1.377(4) ?
C6 H6 . 0.9300 ?
C7 H7A . 0.9600 ?
C7 H7B . 0.9600 ?
C7 H7C . 0.9600 ?
C8 H8A . 0.9600 ?
C8 H8B . 0.9600 ?
C8 H8C . 0.9600 ?
C9 C10 . 1.532(3) y
C9 H9 . 0.9800 ?
C10 C11 . 1.509(3) y
C10 H10A . 0.9700 ?
C10 H10B . 0.9700 ?
C11 C16 . 1.398(3) ?
C11 C12 . 1.398(3) ?
C12 C13 . 1.367(3) ?
C12 H12 . 0.9300 ?
C13 C14 . 1.382(3) ?
C13 H13 . 0.9300 ?
C14 C15 . 1.384(3) ?
C15 C16 . 1.393(3) ?
C15 H15 . 0.9300 ?
C16 C18 . 1.528(3) ?
C17 H17A . 0.9600 ?
C17 H17B . 0.9600 ?
C17 H17C . 0.9600 ?
C18 C19 . 1.524(3) ?
C18 H18 . 0.9800 ?
C19 C20 . 1.374(3) ?
C19 C24 . 1.388(3) ?
C20 C21 . 1.393(3) ?
C20 H20 . 0.9300 ?
C21 C22 . 1.380(3) ?
C22 C23 . 1.376(3) ?
C22 H22 . 0.9300 ?
C23 C24 . 1.386(3) ?
C24 H24 . 0.9300 ?
C25 H25A . 0.9600 ?
C25 H25B . 0.9600 ?
C25 H25C . 0.9600 ?
C26 H26A . 0.9600 ?
C26 H26B . 0.9600 ?
C26 H26C . 0.9600 ?

loop_
_geom_hbond_atom_site_label_D
_geom_hbond_atom_site_label_H
_geom_hbond_atom_site_label_A
_geom_hbond_site_symmetry_A
_geom_hbond_distance_DH
_geom_hbond_distance_HA
_geom_hbond_distance_DA
_geom_hbond_angle_DHA
O1 H1 O2 . 0.82 1.82 2.631(3) 168
O2 H2 O1 4_566 0.82 1.78 2.593(2) 169

loop_
_geom_torsion_atom_site_label_1
_geom_torsion_atom_site_label_2
_geom_torsion_atom_site_label_3
_geom_torsion_atom_site_label_4
_geom_torsion
_geom_torsion_publ_flag
C6 C1 C2 C3 -0.4(4) ?
C9 C1 C2 C3 179.9(2) ?
C7 O4 C3 C4 -3.0(4) ?
C7 O4 C3 C2 176.7(3) ?
C1 C2 C3 O4 -179.1(2) ?
C1 C2 C3 C4 0.6(4) ?
O4 C3 C4 C5 -179.8(3) ?
C2 C3 C4 C5 0.5(4) ?
C8 O5 C5 C6 5.0(4) ?
C8 O5 C5 C4 -175.6(3) ?
C3 C4 C5 C6 -1.8(4) ?
C3 C4 C5 O5 178.8(2) ?
O5 C5 C6 C1 -178.7(2) ?
C4 C5 C6 C1 2.0(4) ?
C2 C1 C6 C5 -0.9(4) ?
C9 C1 C6 C5 178.8(2) ?
C2 C1 C9 O1 -123.5(2) ?
C6 C1 C9 O1 56.8(3) ?
C2 C1 C9 C10 111.5(3) ?
C6 C1 C9 C10 -68.2(3) ?
O1 C9 C10 C11 50.2(3) ?
C1 C9 C10 C11 174.5(2) y
C9 C10 C11 C16 -98.3(3) y
C9 C10 C11 C12 80.7(3) ?
C16 C11 C12 C13 -0.3(4) ?
C10 C11 C12 C13 -179.3(2) ?
C11 C12 C13 C14 1.1(4) ?
C17 O3 C14 C13 176.1(3) ?
C17 O3 C14 C15 -4.4(4) ?
C12 C13 C14 O3 178.9(2) ?
C12 C13 C14 C15 -0.6(4) ?
O3 C14 C15 C16 179.9(2) ?
C13 C14 C15 C16 -0.6(4) ?
C14 C15 C16 C11 1.5(4) ?
C14 C15 C16 C18 -175.7(2) ?
C12 C11 C16 C15 -1.0(3) ?
C10 C11 C16 C15 178.0(2) ?
C12 C11 C16 C18 176.0(2) ?
C10 C11 C16 C18 -5.0(4) ?
C15 C16 C18 O2 -132.8(2) ?
C11 C16 C18 O2 50.1(3) ?
C15 C16 C18 C19 102.8(2) ?
C11 C16 C18 C19 -74.3(3) ?
O2 C18 C19 C20 -0.8(3) ?
C16 C18 C19 C20 122.2(2) y
O2 C18 C19 C24 179.41(19) ?
C16 C18 C19 C24 -57.5(3) ?
C24 C19 C20 C21 2.0(3) ?
C18 C19 C20 C21 -177.8(2) ?
C25 O6 C21 C22 -1.0(4) ?
C25 O6 C21 C20 178.4(2) ?
C19 C20 C21 O6 -179.2(2) ?
C19 C20 C21 C22 0.2(4) ?
O6 C21 C22 C23 177.2(2) ?
C20 C21 C22 C23 -2.2(3) ?
C26 O7 C23 C22 2.3(5) ?
C26 O7 C23 C24 -178.6(3) ?
C21 C22 C23 O7 -178.9(2) ?
C21 C22 C23 C24 2.0(4) ?
O7 C23 C24 C19 -178.9(2) ?
C22 C23 C24 C19 0.2(4) ?
C20 C19 C24 C23 -2.2(3) ?
C18 C19 C24 C23 177.5(2) ?
